data_4302515
loop_
_publ_author_name
'Richard D. Adams'
'Eszter Trufan'

_publ_section_title
;
Platinum-Germanium Compounds from the Reactions of (COD)PtMe2 (COD =
1,5-cyclooctadiene) with HGePh3
;
_journal_name_full 'Inorganic Chemistry'
_journal_page_first 6124
_journal_page_last 6129
_journal_paper_doi 10.1021/ic9004888
_journal_volume 48
_journal_year 2009
_chemical_formula_sum 'C38 H30 Ge2 O2 Pt'
_chemical_formula_weight 858.89
_chemical_name_systematic
; 
 ? 
;
_space_group_IT_number 2
_symmetry_cell_setting triclinic
_symmetry_space_group_name_Hall '-P 1'
_symmetry_space_group_name_H-M 'P -1'
_atom_sites_solution_hydrogens geom
_atom_sites_solution_primary direct
_atom_sites_solution_secondary difmap
_audit_creation_method SHELXL-97
_cell_angle_alpha 72.6090(10)
_cell_angle_beta 78.5970(10)
_cell_angle_gamma 66.6010(10)
_cell_formula_units_Z 1
_cell_length_a 8.4587(5)
_cell_length_b 9.5315(6)
_cell_length_c 11.7137(7)
_cell_measurement_reflns_used 3183
_cell_measurement_temperature 294(2)
_cell_measurement_theta_max 26.63
_cell_measurement_theta_min 2.40
_cell_volume 823.75(9)
_computing_cell_refinement 'SAINT+  V6.45 (Bruker, 2003)'
_computing_data_collection 'SMART V5.632 (Bruker, 2005)'
_computing_data_reduction 'SAINT+  V6.45'
_computing_molecular_graphics 'SHELXTL V6.1 (Sheldrick, 2000)'
_computing_publication_material 'SHELXTL V6.1'
_computing_structure_refinement 'SHELXL-97 (Sheldrick, 1997)'
_computing_structure_solution 'SHELXS-97 (Sheldrick, 1990)'
_diffrn_ambient_temperature 294(2)
_diffrn_measured_fraction_theta_full 0.995
_diffrn_measured_fraction_theta_max 0.995
_diffrn_measurement_device_type 'Bruker SMART APEX CCD diffractometer'
_diffrn_measurement_method 'omega scans'
_diffrn_radiation_monochromator graphite
_diffrn_radiation_source 'fine-focus sealed tube'
_diffrn_radiation_type MoK\a
_diffrn_radiation_wavelength 0.71073
_diffrn_reflns_av_R_equivalents 0.0265
_diffrn_reflns_av_sigmaI/netI 0.0374
_diffrn_reflns_limit_h_max 11
_diffrn_reflns_limit_h_min -11
_diffrn_reflns_limit_k_max 12
_diffrn_reflns_limit_k_min -12
_diffrn_reflns_limit_l_max 15
_diffrn_reflns_limit_l_min -15
_diffrn_reflns_number 8826
_diffrn_reflns_theta_full 28.31
_diffrn_reflns_theta_max 28.31
_diffrn_reflns_theta_min 1.83
_diffrn_standards_decay_% <1
_exptl_absorpt_coefficient_mu 6.080
_exptl_absorpt_correction_T_max 1.000
_exptl_absorpt_correction_T_min 0.689
_exptl_absorpt_correction_type multi-scan
_exptl_absorpt_process_details '(SADABS, Bruker, 1997)'
_exptl_crystal_colour purple
_exptl_crystal_density_diffrn 1.731
_exptl_crystal_density_method 'not measured'
_exptl_crystal_description plate
_exptl_crystal_F_000 416
_exptl_crystal_size_max 0.24
_exptl_crystal_size_mid 0.12
_exptl_crystal_size_min 0.07
_refine_diff_density_max 1.331
_refine_diff_density_min -0.533
_refine_diff_density_rms 0.108
_refine_ls_extinction_method none
_refine_ls_goodness_of_fit_ref 1.087
_refine_ls_hydrogen_treatment constr
_refine_ls_matrix_type full
_refine_ls_number_parameters 196
_refine_ls_number_reflns 4077
_refine_ls_number_restraints 0
_refine_ls_restrained_S_all 1.087
_refine_ls_R_factor_all 0.0409
_refine_ls_R_factor_gt 0.0352
_refine_ls_shift/su_max 0.007
_refine_ls_shift/su_mean 0.001
_refine_ls_structure_factor_coef Fsqd
_refine_ls_weighting_details 'calc w=1/[\s^2^(Fo^2^)+(0.0371P)^2^+0.0668P] where P=(Fo^2^+2Fc^2^)/3'
_refine_ls_weighting_scheme calc
_refine_ls_wR_factor_gt 0.0775
_refine_ls_wR_factor_ref 0.0806
_reflns_number_gt 3647
_reflns_number_total 4077
_reflns_threshold_expression >2sigma(I)
_cod_data_source_file ic9004888_si_003.cif
_cod_data_source_block p-1
_cod_depositor_comments
;
The following automatic conversions were performed:
'_symmetry_cell_setting' value 'Triclinic' changed to 'triclinic'
according to '/home/saulius/struct/CIF-dictionaries/cif_core.dic'
dictionary named 'cif_core.dic' version 2.4.1 from 2010-06-29.

Automatic conversion script
Id: cif_fix_enum 1527 2010-12-29 10:47:43Z saulius 

The following automatic conversions were performed:

'_refine_ls_hydrogen_treatment' value 'constr.' was replaced with the
value 'constr' as specified in the replacement file
'src/cod-tools/trunk/data/replacement-values/replacement_values.lst'.

Automatic conversion script
Id: cif_fix_values 5376 2017-05-30 11:51:03Z andrius 
;
_cod_database_code 4302515

loop_
_symmetry_equiv_pos_as_xyz
'x, y, z'
'-x, -y, -z'

loop_
_atom_site_label
_atom_site_type_symbol
_atom_site_fract_x
_atom_site_fract_y
_atom_site_fract_z
_atom_site_U_iso_or_equiv
_atom_site_adp_type
_atom_site_occupancy
_atom_site_symmetry_multiplicity
_atom_site_calc_flag
_atom_site_refinement_flags
_atom_site_disorder_assembly
_atom_site_disorder_group
Pt1 Pt 0.5000 0.5000 0.0000 0.04352(9) Uani 1 2 d S . .
Ge1 Ge 0.33106(5) 0.40536(5) 0.18800(4) 0.04094(11) Uani 1 1 d . . .
O1 O 0.2170(5) 0.8200(5) -0.0558(4) 0.0872(13) Uani 1 1 d . . .
C1 C 0.3209(6) 0.7005(6) -0.0350(5) 0.0577(12) Uani 1 1 d . . .
C11 C 0.1101(5) 0.5669(5) 0.2276(4) 0.0458(9) Uani 1 1 d . . .
C12 C -0.0123(6) 0.6449(6) 0.1463(5) 0.0618(12) Uani 1 1 d . . .
H12 H 0.0107 0.6234 0.0710 0.074 Uiso 1 1 calc R . .
C13 C -0.1709(7) 0.7561(7) 0.1756(6) 0.0790(17) Uani 1 1 d . . .
H13 H -0.2531 0.8080 0.1201 0.095 Uiso 1 1 calc R . .
C14 C -0.2058(7) 0.7891(7) 0.2859(6) 0.0771(17) Uani 1 1 d . . .
H14 H -0.3112 0.8639 0.3051 0.093 Uiso 1 1 calc R . .
C15 C -0.0851(7) 0.7115(6) 0.3677(5) 0.0679(14) Uani 1 1 d . . .
H15 H -0.1082 0.7332 0.4429 0.081 Uiso 1 1 calc R . .
C16 C 0.0720(6) 0.6002(5) 0.3383(4) 0.0526(11) Uani 1 1 d . . .
H16 H 0.1530 0.5473 0.3946 0.063 Uiso 1 1 calc R . .
C17 C 0.4826(5) 0.3451(5) 0.3149(3) 0.0421(9) Uani 1 1 d . . .
C18 C 0.5641(6) 0.4442(6) 0.3178(4) 0.0574(12) Uani 1 1 d . . .
H18 H 0.5419 0.5406 0.2614 0.069 Uiso 1 1 calc R . .
C19 C 0.6773(7) 0.4034(7) 0.4024(5) 0.0649(13) Uani 1 1 d . . .
H19 H 0.7298 0.4724 0.4030 0.078 Uiso 1 1 calc R . .
C20 C 0.7124(7) 0.2616(7) 0.4853(5) 0.0660(13) Uani 1 1 d . . .
H20 H 0.7878 0.2344 0.5430 0.079 Uiso 1 1 calc R . .
C21 C 0.6373(8) 0.1609(7) 0.4834(5) 0.0731(15) Uani 1 1 d . . .
H21 H 0.6636 0.0636 0.5389 0.088 Uiso 1 1 calc R . .
C22 C 0.5219(6) 0.2005(6) 0.4000(4) 0.0603(12) Uani 1 1 d . . .
H22 H 0.4701 0.1305 0.4006 0.072 Uiso 1 1 calc R . .
C23 C 0.2714(5) 0.2259(5) 0.1907(4) 0.0434(9) Uani 1 1 d . . .
C24 C 0.1095(6) 0.2218(6) 0.2403(5) 0.0649(13) Uani 1 1 d . . .
H24 H 0.0302 0.3059 0.2704 0.078 Uiso 1 1 calc R . .
C25 C 0.0628(7) 0.0955(7) 0.2462(5) 0.0715(15) Uani 1 1 d . . .
H25 H -0.0460 0.0951 0.2805 0.086 Uiso 1 1 calc R . .
C26 C 0.1779(7) -0.0286(6) 0.2011(5) 0.0657(13) Uani 1 1 d . . .
H26 H 0.1463 -0.1124 0.2032 0.079 Uiso 1 1 calc R . .
C27 C 0.3375(7) -0.0290(6) 0.1537(5) 0.0678(14) Uani 1 1 d . . .
H27 H 0.4161 -0.1138 0.1242 0.081 Uiso 1 1 calc R . .
C28 C 0.3845(6) 0.0973(6) 0.1490(5) 0.0598(12) Uani 1 1 d . . .
H28 H 0.4951 0.0947 0.1170 0.072 Uiso 1 1 calc R . .

loop_
_atom_site_aniso_label
_atom_site_aniso_U_11
_atom_site_aniso_U_22
_atom_site_aniso_U_33
_atom_site_aniso_U_23
_atom_site_aniso_U_13
_atom_site_aniso_U_12
Pt1 0.04284(13) 0.04773(15) 0.03993(13) -0.00787(10) -0.00167(9) -0.01933(10)
Ge1 0.0395(2) 0.0421(2) 0.0405(2) -0.00815(19) -0.00148(18) -0.01637(19)
O1 0.066(2) 0.060(2) 0.109(3) -0.001(2) -0.010(2) -0.009(2)
C1 0.052(3) 0.057(3) 0.059(3) -0.006(2) -0.001(2) -0.021(2)
C11 0.043(2) 0.040(2) 0.053(2) -0.0055(19) -0.0029(18) -0.0175(18)
C12 0.053(3) 0.067(3) 0.056(3) -0.011(2) -0.006(2) -0.015(2)
C13 0.046(3) 0.077(4) 0.084(4) -0.003(3) -0.010(3) -0.002(3)
C14 0.050(3) 0.061(3) 0.099(5) -0.022(3) 0.013(3) -0.005(2)
C15 0.068(3) 0.065(3) 0.070(3) -0.028(3) 0.011(3) -0.023(3)
C16 0.052(2) 0.054(3) 0.052(3) -0.016(2) 0.003(2) -0.021(2)
C17 0.039(2) 0.047(2) 0.038(2) -0.0112(18) 0.0030(16) -0.0155(17)
C18 0.069(3) 0.049(3) 0.058(3) -0.005(2) -0.012(2) -0.028(2)
C19 0.072(3) 0.074(3) 0.067(3) -0.015(3) -0.018(3) -0.040(3)
C20 0.068(3) 0.079(4) 0.058(3) -0.011(3) -0.021(3) -0.031(3)
C21 0.088(4) 0.066(3) 0.061(3) 0.012(3) -0.028(3) -0.034(3)
C22 0.065(3) 0.058(3) 0.063(3) 0.003(2) -0.018(2) -0.034(2)
C23 0.045(2) 0.045(2) 0.042(2) -0.0081(18) -0.0050(17) -0.0191(18)
C24 0.055(3) 0.067(3) 0.077(3) -0.028(3) 0.012(2) -0.028(2)
C25 0.061(3) 0.084(4) 0.087(4) -0.027(3) 0.008(3) -0.046(3)
C26 0.083(4) 0.062(3) 0.068(3) -0.012(3) -0.009(3) -0.044(3)
C27 0.068(3) 0.052(3) 0.088(4) -0.027(3) 0.004(3) -0.025(2)
C28 0.051(3) 0.052(3) 0.076(3) -0.019(2) 0.007(2) -0.021(2)

loop_
_atom_type_symbol
_atom_type_description
_atom_type_scat_dispersion_real
_atom_type_scat_dispersion_imag
_atom_type_scat_source
C C 0.0033 0.0016 'International Tables Vol C Tables 4.2.6.8 and 6.1.1.4'
H H 0.0000 0.0000 'International Tables Vol C Tables 4.2.6.8 and 6.1.1.4'
O O 0.0106 0.0060 'International Tables Vol C Tables 4.2.6.8 and 6.1.1.4'
Ge Ge 0.1547 1.8001 'International Tables Vol C Tables 4.2.6.8 and 6.1.1.4'
Pt Pt -1.7033 8.3905 'International Tables Vol C Tables 4.2.6.8 and 6.1.1.4'

loop_
_geom_angle_atom_site_label_1
_geom_angle_atom_site_label_2
_geom_angle_atom_site_label_3
_geom_angle
_geom_angle_site_symmetry_1
_geom_angle_site_symmetry_3
_geom_angle_publ_flag
C1 Pt1 C1 180.0 2_665 . ?
C1 Pt1 Ge1 87.85(14) 2_665 . ?
C1 Pt1 Ge1 92.15(14) . . ?
C1 Pt1 Ge1 92.15(14) 2_665 2_665 ?
C1 Pt1 Ge1 87.85(14) . 2_665 ?
Ge1 Pt1 Ge1 180.0 . 2_665 ?
C23 Ge1 C17 109.50(17) . . ?
C23 Ge1 C11 104.97(17) . . ?
C17 Ge1 C11 108.23(17) . . ?
C23 Ge1 Pt1 115.61(12) . . ?
C17 Ge1 Pt1 103.95(11) . . ?
C11 Ge1 Pt1 114.41(12) . . ?
O1 C1 Pt1 178.9(5) . . ?
C16 C11 C12 118.4(4) . . ?
C16 C11 Ge1 121.0(3) . . ?
C12 C11 Ge1 120.6(4) . . ?
C11 C12 C13 120.5(5) . . ?
C14 C13 C12 120.2(5) . . ?
C13 C14 C15 119.7(5) . . ?
C14 C15 C16 119.9(5) . . ?
C11 C16 C15 121.3(5) . . ?
C18 C17 C22 117.3(4) . . ?
C18 C17 Ge1 119.6(3) . . ?
C22 C17 Ge1 122.9(3) . . ?
C19 C18 C17 121.5(5) . . ?
C20 C19 C18 120.0(5) . . ?
C21 C20 C19 119.9(5) . . ?
C20 C21 C22 120.9(5) . . ?
C21 C22 C17 120.3(4) . . ?
C28 C23 C24 116.7(4) . . ?
C28 C23 Ge1 123.5(3) . . ?
C24 C23 Ge1 119.8(3) . . ?
C23 C24 C25 121.8(5) . . ?
C26 C25 C24 119.7(5) . . ?
C27 C26 C25 119.9(5) . . ?
C26 C27 C28 120.2(5) . . ?
C23 C28 C27 121.7(4) . . ?

loop_
_geom_bond_atom_site_label_1
_geom_bond_atom_site_label_2
_geom_bond_distance
_geom_bond_site_symmetry_2
_geom_bond_publ_flag
Pt1 C1 1.895(5) 2_665 ?
Pt1 C1 1.895(5) . ?
Pt1 Ge1 2.5095(4) . ?
Pt1 Ge1 2.5095(4) 2_665 ?
Ge1 C23 1.956(4) . ?
Ge1 C17 1.961(4) . ?
Ge1 C11 1.969(4) . ?
O1 C1 1.120(6) . ?
C11 C16 1.374(6) . ?
C11 C12 1.374(6) . ?
C12 C13 1.396(7) . ?
C13 C14 1.368(8) . ?
C14 C15 1.369(8) . ?
C15 C16 1.388(6) . ?
C17 C18 1.383(6) . ?
C17 C22 1.396(6) . ?
C18 C19 1.377(7) . ?
C19 C20 1.368(7) . ?
C20 C21 1.352(7) . ?
C21 C22 1.383(7) . ?
C23 C28 1.377(6) . ?
C23 C24 1.389(6) . ?
C24 C25 1.388(7) . ?
C25 C26 1.372(7) . ?
C26 C27 1.354(7) . ?
C27 C28 1.394(7) . ?
